data_1521917
loop_
_publ_author_name
'Sherriff, B.L.'
'Kabalov, Yu.K.'
'Sokolova, E.V.'
'Jenkins, D.M.'
'Kunath-Fandrei, G.'
'Goetz, S.'
'Jaeger, C.'
'Schneider, J.'

_publ_section_title
;
 Meionite: Rietveld structure-refinement, (29)Si MAS and (27)Al SATRAS NMR
 spectroscopy, and comments on the marialite-meionite series
;
_journal_name_full 'Canadian Mineralogist'
_journal_page_first 1201
_journal_page_last 1213
_journal_volume 38
_journal_year 2000
_chemical_formula_sum 'Al5.2 Ca2.86 Cl0.02 K0.01 Na0.78 O24 S0.32 Si6.8'
_chemical_name_systematic
;
(Na0.78 K0.01 Ca2.86) (Si6.8 Al5.2 O24) Cl0.02 (S O4)0.32 (C O3)0.66
;
_space_group_IT_number 87
_symmetry_space_group_name_Hall '-I 4'
_symmetry_space_group_name_H-M 'I 4/m'
_cell_angle_alpha 90
_cell_angle_beta 90
_cell_angle_gamma 90
_cell_formula_units_Z 2
_cell_length_a 12.1637
_cell_length_b 12.1637
_cell_length_c 7.5739
_cell_volume 1120.601
_citation_journal_id_ASTM CAMIA6
_cod_data_source_file Sherriff_CAMIA6_2000_967.cif
_cod_data_source_block Al5.2Ca2.86Cl0.02K0.01Na0.78O24S0.32Si6.8
_cod_database_code 1521917

loop_
_symmetry_equiv_pos_as_xyz
x,y,z
-y,x,z
-x,-y,z
y,-x,z
-x,-y,-z
y,-x,-z
x,y,-z
-y,x,-z
x+1/2,y+1/2,z+1/2
-y+1/2,x+1/2,z+1/2
-x+1/2,-y+1/2,z+1/2
y+1/2,-x+1/2,z+1/2
-x+1/2,-y+1/2,-z+1/2
y+1/2,-x+1/2,-z+1/2
x+1/2,y+1/2,-z+1/2
-y+1/2,x+1/2,-z+1/2

loop_
_atom_site_label
_atom_site_type_symbol
_atom_site_fract_x
_atom_site_fract_y
_atom_site_fract_z
_atom_site_occupancy
_atom_site_U_iso_or_equiv
Al1 Al+3 0.3409 0.4096 0 0.1 0.0
Na1 Na+1 0.3577 0.2838 0.5 0.195 0.0
Si1 Si+4 0.3409 0.4096 0 0.9 0.0
Cl1 Cl-1 0.5 0.5 0.5 0.02 0.0
S1 S+6 0.5 0.5 0.5 0.32 0.0
K1 K+1 0.3577 0.2838 0.5 0.0025 0.0
Al2 Al+3 0.6581 0.9133 0.7926 0.6 0.0
O2 O-2 0.6862 0.8756 0 1 0.0
O3 O-2 0.3518 0.9526 0.7896 1 0.0
Ca1 Ca+2 0.3577 0.2838 0.5 0.715 0.0
O1 O-2 0.4588 0.35 0 1 0.0
O4 O-2 0.268 0.3657 0.826 1 0.0
Si2 Si+4 0.6581 0.9133 0.7926 0.4 0.0
